data_1502733
loop_
_publ_author_name
'Coe, Benjamin J.'
'Fielden, John'
'Foxon, Simon P.'
'Helliwell, Madeleine'
'Brunschwig, Bruce S.'
'Asselberghs, Inge'
'Clays, Koen'
'Olesiak, Joanna'
'Matczyszyn, Katarzyna'
'Samoc, Marek'

_publ_section_title
;
 Quadratic and cubic nonlinear optical properties of salts of diquat-based
 chromophores with diphenylamino substituents.
;
_journal_issue 45
_journal_name_full 'The journal of physical chemistry. A'
_journal_page_first 12028
_journal_page_last 12041
_journal_paper_doi 10.1021/jp106473e
_journal_volume 114
_journal_year 2010
_chemical_formula_moiety 'C36 H33 N3, 0.5(C4 H10 O), 2(F6 P), 0.25(C2 H3 N)'
_chemical_formula_sum 'C38.5 H38.75 F12 N3.25 O0.5 P2'
_chemical_formula_weight 844.92
_space_group_IT_number 2
_symmetry_cell_setting triclinic
_symmetry_space_group_name_Hall '-P 1'
_symmetry_space_group_name_H-M 'P -1'
_atom_sites_solution_hydrogens geom
_atom_sites_solution_primary direct
_atom_sites_solution_secondary difmap
_audit_creation_method SHELXL-97
_cell_angle_alpha 106.539(4)
_cell_angle_beta 99.424(4)
_cell_angle_gamma 96.092(4)
_cell_formula_units_Z 2
_cell_length_a 8.0652(19)
_cell_length_b 13.810(3)
_cell_length_c 20.684(5)
_cell_measurement_reflns_used 856
_cell_measurement_temperature 100(2)
_cell_measurement_theta_max 17.89
_cell_measurement_theta_min 2.59
_cell_volume 2150.1(9)
_computing_cell_refinement 'Bruker SMART'
_computing_data_collection 'Bruker SMART'
_computing_data_reduction 'Bruker SAINT'
_computing_molecular_graphics 'Bruker SHELXTL'
_computing_publication_material 'Bruker SHELXTL'
_computing_structure_refinement 'SHELXL-97 (Sheldrick, 1997)'
_computing_structure_solution 'SIR92 (Altomare, 1993)'
_diffrn_ambient_temperature 100(2)
_diffrn_measured_fraction_theta_full 0.995
_diffrn_measured_fraction_theta_max 0.995
_diffrn_measurement_device_type 'CCD area detector'
_diffrn_measurement_method 'phi and omega scans'
_diffrn_radiation_monochromator graphite
_diffrn_radiation_source 'fine-focus sealed tube'
_diffrn_radiation_type MoK\a
_diffrn_radiation_wavelength 0.71073
_diffrn_reflns_av_R_equivalents 0.1129
_diffrn_reflns_av_sigmaI/netI 0.1566
_diffrn_reflns_limit_h_max 7
_diffrn_reflns_limit_h_min -7
_diffrn_reflns_limit_k_max 13
_diffrn_reflns_limit_k_min -13
_diffrn_reflns_limit_l_max 19
_diffrn_reflns_limit_l_min -19
_diffrn_reflns_number 8262
_diffrn_reflns_theta_full 19.78
_diffrn_reflns_theta_max 19.78
_diffrn_reflns_theta_min 1.56
_exptl_absorpt_coefficient_mu 0.185
_exptl_absorpt_correction_type none
_exptl_crystal_colour brown
_exptl_crystal_density_diffrn 1.305
_exptl_crystal_density_method 'not measured'
_exptl_crystal_description needle
_exptl_crystal_F_000 869
_exptl_crystal_size_max 0.65
_exptl_crystal_size_mid 0.10
_exptl_crystal_size_min 0.02
_refine_diff_density_max 0.676
_refine_diff_density_min -0.285
_refine_diff_density_rms 0.094
_refine_ls_extinction_method none
_refine_ls_goodness_of_fit_ref 1.070
_refine_ls_hydrogen_treatment constr
_refine_ls_matrix_type full
_refine_ls_number_parameters 511
_refine_ls_number_reflns 3865
_refine_ls_number_restraints 10
_refine_ls_restrained_S_all 1.073
_refine_ls_R_factor_all 0.1690
_refine_ls_R_factor_gt 0.0958
_refine_ls_shift/su_max 0.002
_refine_ls_shift/su_mean 0.000
_refine_ls_structure_factor_coef Fsqd
_refine_ls_weighting_details
;
calc w=1/[\s\^2\^(Fo\^2\^)+(0.1262P)\^2\^+0.0000P] 
where P=(Fo\^2\^+2Fc\^2\^)/3
;
_refine_ls_weighting_scheme calc
_refine_ls_wR_factor_gt 0.2297
_refine_ls_wR_factor_ref 0.2637
_reflns_number_gt 2157
_reflns_number_total 3865
_reflns_threshold_expression >2sigma(I)
_cod_data_source_file jp106473e_si_002.cif
_cod_data_source_block 8.0.5Et2O.0.25MeCN
_cod_depositor_comments
;
The following automatic conversions were performed:

'_symmetry_cell_setting' value 'Triclinic' changed to 'triclinic'
according to /home/saulius/struct/CIF-dictionaries/cif_core.dic
dictionary named 'cif_core.dic' version 2.4.2 from 2011-04-26.

Automatic conversion script
Id: cif_fix_values 1715 2011-07-08 13:25:40Z adriana 
;
_cod_original_sg_symbol_H-M P-1
_cod_original_formula_sum 'C38.50 H38.75 F12 N3.25 O0.50 P2'
_cod_database_code 1502733

loop_
_symmetry_equiv_pos_as_xyz
'x, y, z'
'-x, -y, -z'

loop_
_atom_site_label
_atom_site_type_symbol
_atom_site_fract_x
_atom_site_fract_y
_atom_site_fract_z
_atom_site_U_iso_or_equiv
_atom_site_adp_type
_atom_site_occupancy
_atom_site_symmetry_multiplicity
_atom_site_calc_flag
_atom_site_refinement_flags
N1 N -0.5381(14) -0.0178(10) 0.1062(5) 0.064(3) Uani 1 1 d .
N2 N 1.0647(11) 0.1328(7) 0.4148(5) 0.042(3) Uani 1 1 d .
N3 N 1.1136(10) 0.3612(7) 0.4408(5) 0.032(2) Uani 1 1 d .
C1 C -0.6252(19) -0.1236(12) 0.0745(8) 0.071(4) Uani 1 1 d .
C2 C -0.564(2) -0.1903(14) 0.0241(10) 0.098(6) Uani 1 1 d .
H2 H -0.4636 -0.1689 0.0122 0.118 Uiso 1 1 calc R
C3 C -0.647(2) -0.2850(15) -0.0078(11) 0.124(8) Uani 1 1 d .
H3 H -0.6056 -0.3292 -0.0421 0.149 Uiso 1 1 calc R
C4 C -0.797(3) -0.3172(14) 0.0105(12) 0.119(8) Uani 1 1 d .
H4 H -0.8546 -0.3835 -0.0112 0.142 Uiso 1 1 calc R
C5 C -0.861(2) -0.2509(16) 0.0612(10) 0.103(6) Uani 1 1 d .
H5 H -0.9615 -0.2738 0.0730 0.124 Uiso 1 1 calc R
C6 C -0.7781(19) -0.1508(14) 0.0946(8) 0.082(5) Uani 1 1 d .
H6 H -0.8205 -0.1050 0.1278 0.098 Uiso 1 1 calc R
C7 C -0.6251(17) 0.0652(12) 0.0959(8) 0.062(4) Uani 1 1 d .
C8 C -0.7565(18) 0.0485(13) 0.0379(7) 0.070(4) Uani 1 1 d .
H8 H -0.7889 -0.0165 0.0062 0.084 Uiso 1 1 calc R
C9 C -0.8390(17) 0.1293(15) 0.0277(9) 0.078(5) Uani 1 1 d .
H9 H -0.9256 0.1167 -0.0108 0.094 Uiso 1 1 calc R
C10 C -0.7951(18) 0.2249(13) 0.0726(8) 0.068(4) Uani 1 1 d .
H10 H -0.8472 0.2784 0.0644 0.081 Uiso 1 1 calc R
C11 C -0.6694(17) 0.2417(12) 0.1317(7) 0.065(4) Uani 1 1 d .
H11 H -0.6418 0.3060 0.1645 0.078 Uiso 1 1 calc R
C12 C -0.5875(15) 0.1643(12) 0.1414(7) 0.056(4) Uani 1 1 d .
H12 H -0.5019 0.1782 0.1804 0.067 Uiso 1 1 calc R
C13 C -0.3641(15) 0.0021(10) 0.1383(7) 0.048(3) Uani 1 1 d .
C14 C -0.2523(17) 0.0838(10) 0.1338(6) 0.058(4) Uani 1 1 d .
H14 H -0.2926 0.1262 0.1092 0.070 Uiso 1 1 calc R
C15 C -0.0845(16) 0.1016(10) 0.1654(7) 0.054(4) Uani 1 1 d .
H15 H -0.0125 0.1565 0.1621 0.065 Uiso 1 1 calc R
C16 C -0.0187(15) 0.0397(10) 0.2024(6) 0.048(3) Uani 1 1 d .
C17 C -0.1315(16) -0.0424(11) 0.2055(7) 0.060(4) Uani 1 1 d .
H17 H -0.0921 -0.0846 0.2305 0.072 Uiso 1 1 calc R
C18 C -0.2997(17) -0.0620(12) 0.1723(7) 0.069(4) Uani 1 1 d .
H18 H -0.3704 -0.1194 0.1729 0.083 Uiso 1 1 calc R
C19 C 0.1591(14) 0.0686(10) 0.2378(6) 0.051(4) Uani 1 1 d .
H19 H 0.2139 0.1305 0.2364 0.061 Uiso 1 1 calc R
C20 C 0.2544(16) 0.0184(10) 0.2720(6) 0.054(4) Uani 1 1 d .
H20 H 0.2041 -0.0425 0.2764 0.065 Uiso 1 1 calc R
C21 C 0.4318(16) 0.0553(9) 0.3021(6) 0.051(4) Uani 1 1 d .
H21 H 0.4744 0.1190 0.2996 0.061 Uiso 1 1 calc R
C22 C 0.5464(15) 0.0083(9) 0.3343(6) 0.047(3) Uani 1 1 d .
H22 H 0.5065 -0.0546 0.3389 0.056 Uiso 1 1 calc R
C23 C 0.7235(14) 0.0497(9) 0.3611(6) 0.039(3) Uani 1 1 d .
C24 C 0.7952(14) 0.1465(8) 0.3576(5) 0.033(3) Uani 1 1 d .
H24 H 0.7269 0.1835 0.3364 0.040 Uiso 1 1 calc R
C25 C 0.9599(14) 0.1846(8) 0.3844(6) 0.035(3) Uani 1 1 d .
C26 C 0.9999(16) 0.0402(9) 0.4180(6) 0.050(4) Uani 1 1 d .
H26 H 1.0711 0.0044 0.4390 0.060 Uiso 1 1 calc R
C27 C 0.8333(15) -0.0022(9) 0.3911(6) 0.044(3) Uani 1 1 d .
H27 H 0.7936 -0.0668 0.3932 0.053 Uiso 1 1 calc R
C28 C 1.0320(12) 0.2865(8) 0.3806(7) 0.034(3) Uani 1 1 d .
C29 C 1.0051(13) 0.3106(9) 0.3203(7) 0.039(3) Uani 1 1 d .
H29 H 0.9496 0.2604 0.2797 0.047 Uiso 1 1 calc R
C30 C 1.0595(14) 0.4092(10) 0.3186(7) 0.042(3) Uani 1 1 d .
C31 C 1.1445(14) 0.4808(9) 0.3803(9) 0.048(4) Uani 1 1 d .
H31 H 1.1853 0.5468 0.3811 0.057 Uiso 1 1 calc R
C32 C 1.1689(13) 0.4552(9) 0.4401(8) 0.045(3) Uani 1 1 d .
H32 H 1.2252 0.5044 0.4810 0.054 Uiso 1 1 calc R
C33 C 1.0244(16) 0.4338(10) 0.2525(7) 0.064(4) Uani 1 1 d .
H33A H 0.9039 0.4201 0.2345 0.096 Uiso 1 1 calc R
H33B H 1.0806 0.3924 0.2199 0.096 Uiso 1 1 calc R
H33C H 1.0661 0.5049 0.2605 0.096 Uiso 1 1 calc R
C34 C 1.2448(14) 0.1788(8) 0.4460(6) 0.046(3) Uani 1 1 d .
H34A H 1.2957 0.2021 0.4126 0.055 Uiso 1 1 calc R
H34B H 1.3059 0.1265 0.4565 0.055 Uiso 1 1 calc R
C35 C 1.2663(13) 0.2670(8) 0.5105(6) 0.045(3) Uani 1 1 d .
H35A H 1.3792 0.3065 0.5199 0.054 Uiso 1 1 calc R
H35B H 1.2578 0.2406 0.5488 0.054 Uiso 1 1 calc R
C36 C 1.1338(14) 0.3375(8) 0.5059(6) 0.048(3) Uani 1 1 d .
H36A H 1.0253 0.3047 0.5100 0.058 Uiso 1 1 calc R
H36B H 1.1687 0.4006 0.5439 0.058 Uiso 1 1 calc R
P1 P 0.5735(4) 0.4043(2) 0.34972(18) 0.0444(10) Uani 1 1 d .
F1 F 0.7149(8) 0.4852(5) 0.3385(3) 0.0554(19) Uani 1 1 d .
F2 F 0.7164(7) 0.3811(5) 0.4051(3) 0.0510(19) Uani 1 1 d .
F3 F 0.4351(8) 0.3226(4) 0.3617(4) 0.057(2) Uani 1 1 d .
F4 F 0.4337(7) 0.4265(5) 0.2950(3) 0.058(2) Uani 1 1 d .
F5 F 0.5308(7) 0.4930(4) 0.4111(3) 0.053(2) Uani 1 1 d .
F6 F 0.6202(7) 0.3151(5) 0.2895(3) 0.056(2) Uani 1 1 d .
P2 P 0.2619(5) 0.8185(3) 0.4252(2) 0.0677(13) Uani 1 1 d .
F7 F 0.1920(14) 0.7084(6) 0.3747(5) 0.124(4) Uani 1 1 d .
F8 F 0.0790(8) 0.8287(5) 0.4441(4) 0.067(2) Uani 1 1 d .
F9 F 0.3245(9) 0.9330(6) 0.4760(5) 0.095(3) Uani 1 1 d .
F10 F 0.4481(10) 0.8164(8) 0.4103(5) 0.124(4) Uani 1 1 d .
F11 F 0.3090(11) 0.7726(8) 0.4858(5) 0.112(3) Uani 1 1 d .
F12 F 0.2126(9) 0.8663(5) 0.3652(4) 0.072(2) Uani 1 1 d .
O1S O 0.697(3) 0.6572(17) 0.1780(12) 0.117(8) Uiso 0.50 1 d PD
C1S C 0.707(4) 0.601(3) 0.0531(15) 0.118(12) Uiso 0.50 1 d PD
H1S1 H 0.7476 0.6717 0.0594 0.176 Uiso 0.50 1 calc PR
H1S2 H 0.6241 0.5733 0.0107 0.176 Uiso 0.50 1 calc PR
H1S3 H 0.8001 0.5634 0.0514 0.176 Uiso 0.50 1 calc PR
C2S C 0.627(5) 0.593(3) 0.1111(15) 0.20(2) Uiso 0.50 1 d PD
H2S1 H 0.5098 0.6041 0.1003 0.242 Uiso 0.50 1 calc PR
H2S2 H 0.6221 0.5232 0.1121 0.242 Uiso 0.50 1 calc PR
C3S C 0.607(4) 0.678(3) 0.2315(16) 0.173(18) Uiso 0.50 1 d PD
H3S1 H 0.5419 0.6152 0.2326 0.208 Uiso 0.50 1 calc PR
H3S2 H 0.5299 0.7253 0.2259 0.208 Uiso 0.50 1 calc PR
C4S C 0.738(5) 0.723(3) 0.2944(16) 0.160(17) Uiso 0.50 1 d PD
H4S1 H 0.8460 0.7054 0.2855 0.240 Uiso 0.50 1 calc PR
H4S2 H 0.7089 0.6960 0.3300 0.240 Uiso 0.50 1 calc PR
H4S3 H 0.7447 0.7956 0.3091 0.240 Uiso 0.50 1 calc PR
N1S N 0.838(5) 0.499(3) 0.886(2) 0.067(13) Uiso 0.25 1 d PD
C5S C 0.799(7) 0.423(4) 0.846(3) 0.10(2) Uiso 0.25 1 d PD
C6S C 0.813(10) 0.325(4) 0.792(3) 0.14(3) Uiso 0.25 1 d PD
H6S1 H 0.9304 0.3205 0.7915 0.206 Uiso 0.25 1 calc P
H6S2 H 0.7553 0.3253 0.7476 0.206 Uiso 0.25 1 calc P
H6S3 H 0.7605 0.2672 0.8027 0.206 Uiso 0.25 1 calc P

loop_
_atom_site_aniso_label
_atom_site_aniso_U_11
_atom_site_aniso_U_22
_atom_site_aniso_U_33
_atom_site_aniso_U_23
_atom_site_aniso_U_13
_atom_site_aniso_U_12
N1 0.049(8) 0.082(9) 0.055(8) 0.008(7) 0.014(6) 0.014(8)
N2 0.020(6) 0.039(7) 0.070(8) 0.019(6) 0.006(5) 0.009(6)
N3 0.017(5) 0.030(6) 0.060(8) 0.020(6) 0.018(5) 0.012(5)
C1 0.051(11) 0.074(12) 0.066(12) 0.006(10) -0.010(9) -0.010(10)
C2 0.063(11) 0.077(12) 0.116(16) -0.023(11) 0.025(11) -0.021(11)
C3 0.057(12) 0.102(16) 0.18(2) 0.001(15) 0.025(13) -0.005(12)
C4 0.096(18) 0.073(12) 0.137(19) -0.021(13) -0.016(14) 0.004(13)
C5 0.066(12) 0.100(14) 0.122(17) 0.034(13) -0.006(12) -0.045(12)
C6 0.047(10) 0.118(15) 0.078(12) 0.035(11) 0.008(9) 0.000(10)
C7 0.037(9) 0.078(12) 0.055(11) -0.005(10) 0.020(8) -0.008(9)
C8 0.045(9) 0.111(13) 0.037(10) -0.005(9) 0.012(8) 0.000(10)
C9 0.033(9) 0.118(14) 0.081(13) 0.029(13) 0.003(8) 0.017(11)
C10 0.056(10) 0.086(13) 0.065(11) 0.022(10) 0.021(9) 0.018(9)
C11 0.047(9) 0.093(12) 0.057(11) 0.025(9) 0.011(9) 0.018(9)
C12 0.029(8) 0.089(12) 0.041(9) 0.014(10) 0.001(7) 0.001(8)
C13 0.028(9) 0.062(9) 0.044(9) 0.001(7) 0.004(7) 0.013(8)
C14 0.044(10) 0.073(10) 0.053(10) 0.011(8) 0.011(8) 0.009(8)
C15 0.034(9) 0.065(9) 0.055(10) 0.007(8) 0.015(7) -0.002(7)
C16 0.038(9) 0.065(9) 0.036(9) 0.012(7) 0.009(7) 0.002(8)
C17 0.040(9) 0.092(11) 0.066(10) 0.043(9) 0.026(8) 0.016(9)
C18 0.039(10) 0.107(12) 0.060(10) 0.033(9) 0.000(8) -0.003(9)
C19 0.033(8) 0.069(9) 0.048(9) 0.023(8) -0.004(7) -0.001(7)
C20 0.051(10) 0.066(9) 0.041(9) 0.012(7) 0.010(7) -0.004(8)
C21 0.046(9) 0.047(8) 0.052(9) 0.009(7) 0.017(7) -0.013(7)
C22 0.035(8) 0.054(8) 0.052(9) 0.021(7) 0.002(7) 0.006(7)
C23 0.026(8) 0.048(9) 0.041(8) 0.010(7) 0.013(6) 0.005(7)
C24 0.034(8) 0.035(8) 0.034(8) 0.017(6) 0.003(6) 0.012(6)
C25 0.021(8) 0.038(8) 0.052(9) 0.018(7) 0.012(6) 0.006(7)
C26 0.049(10) 0.041(9) 0.071(10) 0.029(7) 0.014(8) 0.012(7)
C27 0.029(8) 0.040(8) 0.067(9) 0.019(7) 0.010(7) 0.008(7)
C28 0.015(6) 0.030(8) 0.041(9) -0.012(8) -0.001(6) 0.003(6)
C29 0.033(7) 0.042(9) 0.043(9) 0.014(7) 0.008(6) 0.012(6)
C30 0.020(7) 0.044(9) 0.075(11) 0.036(9) 0.014(7) 0.009(6)
C31 0.013(7) 0.034(8) 0.099(12) 0.018(10) 0.025(8) 0.006(6)
C32 0.026(7) 0.033(9) 0.083(12) 0.026(8) 0.013(7) 0.006(6)
C33 0.057(9) 0.069(9) 0.085(11) 0.043(9) 0.027(8) 0.024(8)
C34 0.041(9) 0.039(8) 0.062(10) 0.018(7) 0.016(7) 0.013(6)
C35 0.031(7) 0.036(7) 0.065(10) 0.010(7) 0.010(6) 0.012(6)
C36 0.044(8) 0.040(8) 0.069(11) 0.027(7) 0.014(7) 0.013(7)
P1 0.0272(19) 0.045(2) 0.061(3) 0.018(2) 0.0082(18) 0.0033(17)
F1 0.042(4) 0.057(4) 0.078(5) 0.030(4) 0.026(4) 0.009(3)
F2 0.036(4) 0.060(4) 0.052(5) 0.012(4) 0.003(3) 0.013(3)
F3 0.047(4) 0.044(4) 0.087(6) 0.026(4) 0.028(4) 0.002(3)
F4 0.034(4) 0.077(5) 0.064(5) 0.027(4) 0.003(4) 0.012(4)
F5 0.036(4) 0.039(4) 0.080(5) 0.007(4) 0.017(4) 0.015(3)
F6 0.044(4) 0.045(4) 0.072(5) 0.008(4) 0.002(4) 0.015(3)
P2 0.067(3) 0.069(3) 0.099(3) 0.055(3) 0.042(2) 0.030(2)
F7 0.224(11) 0.044(5) 0.130(8) 0.042(5) 0.070(8) 0.037(6)
F8 0.060(5) 0.056(4) 0.103(6) 0.038(4) 0.039(4) 0.014(4)
F9 0.059(5) 0.103(7) 0.122(8) 0.040(6) 0.018(5) 0.001(5)
F10 0.076(6) 0.190(10) 0.197(11) 0.147(9) 0.078(7) 0.091(7)
F11 0.104(7) 0.174(9) 0.139(9) 0.127(8) 0.072(6) 0.077(7)
F12 0.080(5) 0.068(5) 0.099(6) 0.059(5) 0.038(5) 0.024(4)

loop_
_atom_type_symbol
_atom_type_description
_atom_type_scat_dispersion_real
_atom_type_scat_dispersion_imag
_atom_type_scat_source
C C 0.0033 0.0016 'International Tables Vol C Tables 4.2.6.8 and 6.1.1.4'
H H 0.0000 0.0000 'International Tables Vol C Tables 4.2.6.8 and 6.1.1.4'
N N 0.0061 0.0033 'International Tables Vol C Tables 4.2.6.8 and 6.1.1.4'
F F 0.0171 0.0103 'International Tables Vol C Tables 4.2.6.8 and 6.1.1.4'
P P 0.1023 0.0942 'International Tables Vol C Tables 4.2.6.8 and 6.1.1.4'
O O 0.0106 0.0060 'International Tables Vol C Tables 4.2.6.8 and 6.1.1.4'

loop_
_geom_angle_atom_site_label_1
_geom_angle_atom_site_label_2
_geom_angle_atom_site_label_3
_geom_angle
C13 N1 C7 120.3(12)
C13 N1 C1 119.8(12)
C7 N1 C1 119.3(11)
C26 N2 C25 118.6(9)
C26 N2 C34 121.1(10)
C25 N2 C34 120.3(9)
C32 N3 C28 120.4(11)
C32 N3 C36 120.1(11)
C28 N3 C36 119.5(10)
C2 C1 C6 122.4(14)
C2 C1 N1 120.4(15)
C6 C1 N1 117.1(16)
C3 C2 C1 121.0(16)
C3 C2 H2 119.5
C1 C2 H2 119.5
C2 C3 C4 119.4(18)
C2 C3 H3 120.3
C4 C3 H3 120.3
C3 C4 C5 120.6(16)
C3 C4 H4 119.7
C5 C4 H4 119.7
C4 C5 C6 121.0(16)
C4 C5 H5 119.5
C6 C5 H5 119.5
C5 C6 C1 115.5(16)
C5 C6 H6 122.2
C1 C6 H6 122.2
C12 C7 C8 115.7(14)
C12 C7 N1 123.5(13)
C8 C7 N1 120.8(14)
C9 C8 C7 120.6(14)
C9 C8 H8 119.7
C7 C8 H8 119.7
C10 C9 C8 121.4(14)
C10 C9 H9 119.3
C8 C9 H9 119.3
C9 C10 C11 118.5(14)
C9 C10 H10 120.7
C11 C10 H10 120.7
C12 C11 C10 120.2(14)
C12 C11 H11 119.9
C10 C11 H11 119.9
C11 C12 C7 123.4(13)
C11 C12 H12 118.3
C7 C12 H12 118.3
C18 C13 C14 118.6(11)
C18 C13 N1 119.8(13)
C14 C13 N1 121.5(14)
C15 C14 C13 120.5(13)
C15 C14 H14 119.7
C13 C14 H14 119.7
C14 C15 C16 121.6(12)
C14 C15 H15 119.2
C16 C15 H15 119.2
C15 C16 C17 117.2(11)
C15 C16 C19 117.6(12)
C17 C16 C19 125.2(13)
C18 C17 C16 121.3(13)
C18 C17 H17 119.3
C16 C17 H17 119.3
C13 C18 C17 120.7(13)
C13 C18 H18 119.6
C17 C18 H18 119.6
C20 C19 C16 128.9(13)
C20 C19 H19 115.5
C16 C19 H19 115.5
C19 C20 C21 122.4(12)
C19 C20 H20 118.8
C21 C20 H20 118.8
C22 C21 C20 128.3(12)
C22 C21 H21 115.9
C20 C21 H21 115.9
C21 C22 C23 124.4(11)
C21 C22 H22 117.8
C23 C22 H22 117.8
C27 C23 C24 116.4(10)
C27 C23 C22 121.8(11)
C24 C23 C22 121.8(11)
C25 C24 C23 120.7(10)
C25 C24 H24 119.7
C23 C24 H24 119.7
C24 C25 N2 121.7(10)
C24 C25 C28 119.8(10)
N2 C25 C28 118.5(10)
N2 C26 C27 122.0(11)
N2 C26 H26 119.0
C27 C26 H26 119.0
C26 C27 C23 120.6(11)
C26 C27 H27 119.7
C23 C27 H27 119.7
C29 C28 N3 119.3(10)
C29 C28 C25 121.8(11)
N3 C28 C25 118.6(11)
C28 C29 C30 121.2(11)
C28 C29 H29 119.4
C30 C29 H29 119.4
C31 C30 C29 117.1(12)
C31 C30 C33 122.9(12)
C29 C30 C33 120.0(13)
C32 C31 C30 120.6(11)
C32 C31 H31 119.7
C30 C31 H31 119.7
N3 C32 C31 121.3(12)
N3 C32 H32 119.3
C31 C32 H32 119.3
C30 C33 H33A 109.5
C30 C33 H33B 109.5
H33A C33 H33B 109.5
C30 C33 H33C 109.5
H33A C33 H33C 109.5
H33B C33 H33C 109.5
N2 C34 C35 113.5(9)
N2 C34 H34A 108.9
C35 C34 H34A 108.9
N2 C34 H34B 108.9
C35 C34 H34B 108.9
H34A C34 H34B 107.7
C34 C35 C36 112.9(9)
C34 C35 H35A 109.0
C36 C35 H35A 109.0
C34 C35 H35B 109.0
C36 C35 H35B 109.0
H35A C35 H35B 107.8
N3 C36 C35 111.5(10)
N3 C36 H36A 109.3
C35 C36 H36A 109.3
N3 C36 H36B 109.3
C35 C36 H36B 109.3
H36A C36 H36B 108.0
F4 P1 F3 90.3(4)
F4 P1 F1 90.8(4)
F3 P1 F1 178.9(4)
F4 P1 F5 91.4(4)
F3 P1 F5 90.2(4)
F1 P1 F5 90.1(4)
F4 P1 F6 90.0(4)
F3 P1 F6 89.9(4)
F1 P1 F6 89.8(4)
F5 P1 F6 178.6(4)
F4 P1 F2 179.6(5)
F3 P1 F2 89.7(4)
F1 P1 F2 89.2(3)
F5 P1 F2 89.0(4)
F6 P1 F2 89.6(3)
F7 P2 F11 90.1(5)
F7 P2 F12 90.7(5)
F11 P2 F12 178.8(5)
F7 P2 F10 93.5(6)
F11 P2 F10 90.7(5)
F12 P2 F10 90.1(4)
F7 P2 F8 90.6(5)
F11 P2 F8 89.2(4)
F12 P2 F8 89.9(4)
F10 P2 F8 175.8(6)
F7 P2 F9 177.1(6)
F11 P2 F9 91.5(6)
F12 P2 F9 87.6(4)
F10 P2 F9 88.8(5)
F8 P2 F9 87.1(4)
C2S O1S C3S 124(2)
C2S C1S H1S1 109.5
C2S C1S H1S2 109.5
H1S1 C1S H1S2 109.5
C2S C1S H1S3 109.5
H1S1 C1S H1S3 109.5
H1S2 C1S H1S3 109.5
O1S C2S C1S 120(3)
O1S C2S H2S1 107.3
C1S C2S H2S1 107.3
O1S C2S H2S2 107.3
C1S C2S H2S2 107.3
H2S1 C2S H2S2 106.9
O1S C3S C4S 105(2)
O1S C3S H3S1 110.8
C4S C3S H3S1 110.8
O1S C3S H3S2 110.8
C4S C3S H3S2 110.8
H3S1 C3S H3S2 108.8
C3S C4S H4S1 109.5
C3S C4S H4S2 109.5
H4S1 C4S H4S2 109.5
C3S C4S H4S3 109.5
H4S1 C4S H4S3 109.5
H4S2 C4S H4S3 109.5
N1S C5S C6S 160(7)
C5S C6S H6S1 109.5
C5S C6S H6S2 109.5
H6S1 C6S H6S2 109.5
C5S C6S H6S3 109.5
H6S1 C6S H6S3 109.5
H6S2 C6S H6S3 109.5

loop_
_geom_bond_atom_site_label_1
_geom_bond_atom_site_label_2
_geom_bond_distance
N1 C13 1.413(15)
N1 C7 1.453(16)
N1 C1 1.465(16)
N2 C26 1.351(14)
N2 C25 1.354(13)
N2 C34 1.482(13)
N3 C32 1.332(13)
N3 C28 1.381(13)
N3 C36 1.463(13)
C1 C2 1.375(19)
C1 C6 1.412(19)
C2 C3 1.33(2)
C2 H2 0.9300
C3 C4 1.39(2)
C3 H3 0.9300
C4 C5 1.39(2)
C4 H4 0.9300
C5 C6 1.40(2)
C5 H5 0.9300
C6 H6 0.9300
C7 C12 1.391(17)
C7 C8 1.410(18)
C8 C9 1.406(18)
C8 H8 0.9300
C9 C10 1.351(18)
C9 H9 0.9300
C10 C11 1.400(17)
C10 H10 0.9300
C11 C12 1.359(16)
C11 H11 0.9300
C12 H12 0.9300
C13 C18 1.371(16)
C13 C14 1.402(17)
C14 C15 1.366(15)
C14 H14 0.9300
C15 C16 1.390(16)
C15 H15 0.9300
C16 C17 1.401(16)
C16 C19 1.457(16)
C17 C18 1.377(16)
C17 H17 0.9300
C18 H18 0.9300
C19 C20 1.336(15)
C19 H19 0.9300
C20 C21 1.438(16)
C20 H20 0.9300
C21 C22 1.374(15)
C21 H21 0.9300
C22 C23 1.436(15)
C22 H22 0.9300
C23 C27 1.375(14)
C23 C24 1.426(14)
C24 C25 1.339(14)
C24 H24 0.9300
C25 C28 1.493(15)
C26 C27 1.364(15)
C26 H26 0.9300
C27 H27 0.9300
C28 C29 1.369(15)
C29 C30 1.397(15)
C29 H29 0.9300
C30 C31 1.389(16)
C30 C33 1.491(16)
C31 C32 1.369(16)
C31 H31 0.9300
C32 H32 0.9300
C33 H33A 0.9600
C33 H33B 0.9600
C33 H33C 0.9600
C34 C35 1.499(14)
C34 H34A 0.9700
C34 H34B 0.9700
C35 C36 1.529(13)
C35 H35A 0.9700
C35 H35B 0.9700
C36 H36A 0.9700
C36 H36B 0.9700
P1 F4 1.581(7)
P1 F3 1.601(7)
P1 F1 1.602(7)
P1 F5 1.606(7)
P1 F6 1.610(7)
P1 F2 1.611(6)
P2 F7 1.563(9)
P2 F11 1.569(8)
P2 F12 1.580(7)
P2 F10 1.583(8)
P2 F8 1.597(7)
P2 F9 1.603(9)
O1S C2S 1.400(19)
O1S C3S 1.402(19)
C1S C2S 1.477(19)
C1S H1S1 0.9600
C1S H1S2 0.9600
C1S H1S3 0.9600
C2S H2S1 0.9700
C2S H2S2 0.9700
C3S C4S 1.465(19)
C3S H3S1 0.9700
C3S H3S2 0.9700
C4S H4S1 0.9600
C4S H4S2 0.9600
C4S H4S3 0.9600
N1S C5S 1.11(2)
C5S C6S 1.51(2)
C6S H6S1 0.9601
C6S H6S2 0.9600
C6S H6S3 0.9599

loop_
_geom_torsion_atom_site_label_1
_geom_torsion_atom_site_label_2
_geom_torsion_atom_site_label_3
_geom_torsion_atom_site_label_4
_geom_torsion
C13 N1 C1 C2 -56.7(19)
C7 N1 C1 C2 114.8(16)
C13 N1 C1 C6 127.5(13)
C7 N1 C1 C6 -61.0(17)
C6 C1 C2 C3 -1(3)
N1 C1 C2 C3 -176.2(16)
C1 C2 C3 C4 -1(3)
C2 C3 C4 C5 1(3)
C3 C4 C5 C6 0(3)
C4 C5 C6 C1 -1(2)
C2 C1 C6 C5 2(2)
N1 C1 C6 C5 177.4(13)
C13 N1 C7 C12 -33.5(18)
C1 N1 C7 C12 155.0(13)
C13 N1 C7 C8 147.0(12)
C1 N1 C7 C8 -24.4(18)
C12 C7 C8 C9 1.3(19)
N1 C7 C8 C9 -179.2(12)
C7 C8 C9 C10 0(2)
C8 C9 C10 C11 -3(2)
C9 C10 C11 C12 4(2)
C10 C11 C12 C7 -2(2)
C8 C7 C12 C11 -0.3(19)
N1 C7 C12 C11 -179.8(12)
C7 N1 C13 C18 154.0(12)
C1 N1 C13 C18 -34.6(18)
C7 N1 C13 C14 -28.8(17)
C1 N1 C13 C14 142.6(13)
C18 C13 C14 C15 -2.9(18)
N1 C13 C14 C15 179.9(11)
C13 C14 C15 C16 0.4(18)
C14 C15 C16 C17 0.5(18)
C14 C15 C16 C19 -176.2(11)
C15 C16 C17 C18 1.1(19)
C19 C16 C17 C18 177.6(12)
C14 C13 C18 C17 5(2)
N1 C13 C18 C17 -178.2(12)
C16 C17 C18 C13 -4(2)
C15 C16 C19 C20 -174.5(13)
C17 C16 C19 C20 9(2)
C16 C19 C20 C21 177.4(12)
C19 C20 C21 C22 -175.1(13)
C20 C21 C22 C23 177.9(11)
C21 C22 C23 C27 -178.2(12)
C21 C22 C23 C24 1.3(18)
C27 C23 C24 C25 -2.1(15)
C22 C23 C24 C25 178.4(11)
C23 C24 C25 N2 1.0(17)
C23 C24 C25 C28 -179.6(10)
C26 N2 C25 C24 -0.2(16)
C34 N2 C25 C24 -178.0(10)
C26 N2 C25 C28 -179.5(10)
C34 N2 C25 C28 2.6(15)
C25 N2 C26 C27 0.4(17)
C34 N2 C26 C27 178.2(11)
N2 C26 C27 C23 -1.6(18)
C24 C23 C27 C26 2.3(16)
C22 C23 C27 C26 -178.1(11)
C32 N3 C28 C29 -1.5(14)
C36 N3 C28 C29 176.5(9)
C32 N3 C28 C25 -175.2(9)
C36 N3 C28 C25 2.7(13)
C24 C25 C28 C29 -48.6(15)
N2 C25 C28 C29 130.8(11)
C24 C25 C28 N3 125.0(11)
N2 C25 C28 N3 -55.6(13)
N3 C28 C29 C30 0.3(15)
C25 C28 C29 C30 173.9(10)
C28 C29 C30 C31 1.2(16)
C28 C29 C30 C33 -178.4(10)
C29 C30 C31 C32 -1.6(16)
C33 C30 C31 C32 177.9(10)
C28 N3 C32 C31 1.0(15)
C36 N3 C32 C31 -176.9(10)
C30 C31 C32 N3 0.6(17)
C26 N2 C34 C35 -107.4(12)
C25 N2 C34 C35 70.3(13)
N2 C34 C35 C36 -40.7(14)
C32 N3 C36 C35 -109.9(11)
C28 N3 C36 C35 72.1(11)
C34 C35 C36 N3 -45.9(13)
C3S O1S C2S C1S 160(4)
C2S O1S C3S C4S 165(4)
